data_7047216
loop_
_publ_author_name
'Fernandes, Tamires S.'
'Melo, Wanessa D. C.'
'Kalinke, Lucas H. G.'
'Rabelo, Renato'
'Valdo, Ana K.'
'da Silva, Cameron C.'
'Martins, Felipe T.'
'Amor\'os, Pedro'
'Lloret, Francesc'
'Julve, Miguel'
'Cangussu, Danielle'

_publ_section_title
;
 2D and 3D mixed M<sup>II</sup>/Cu<sup>II</sup> metal-organic frameworks
 (M = Ca and Sr) with N,N'-2,6-pyridinebis(oxamate) and oxalate:
 preparation and magneto-structural study.
;
_journal_issue 33
_journal_name_full 'Dalton transactions (Cambridge, England : 2003)'
_journal_page_first 11539
_journal_page_last 11553
_journal_paper_doi 10.1039/c8dt01686k
_journal_volume 47
_journal_year 2018
_chemical_formula_sum 'C25 H29.6 Ca2 Cu3 N9 O24.3'
_chemical_formula_weight 1115.79
_space_group_crystal_system monoclinic
_space_group_IT_number 15
_space_group_name_Hall '-C 2yc'
_space_group_name_H-M_alt 'C 1 2/c 1'
_symmetry_space_group_name_Hall '-C 2yc'
_symmetry_space_group_name_H-M 'C 1 2/c 1'
_atom_sites_solution_hydrogens mixed
_audit_creation_method SHELXL-2014/7
_audit_update_record
;
2018-07-05 deposited with the CCDC.
2018-07-23 downloaded from the CCDC.
;
_cell_angle_alpha 90
_cell_angle_beta 107.050(5)
_cell_angle_gamma 90
_cell_formula_units_Z 8
_cell_length_a 25.7295(18)
_cell_length_b 20.4448(18)
_cell_length_c 20.9078(15)
_cell_measurement_reflns_used 9272
_cell_measurement_temperature 296(2)
_cell_measurement_theta_max 24.90
_cell_measurement_theta_min 2.24
_cell_volume 10514.8(14)
_computing_cell_refinement 'SAINT (Bruker, 2002)'
_computing_data_collection 'Collect (Bruker AXS BV, 1997-2004)'
_computing_molecular_graphics
;
ORTEPIII (Farrugia, 2012), Mercury (Macrae, 2008)
;
_computing_publication_material
;
SHELXL-2014/7 (Sheldrick, 2015), WinGX (Farrugia, 2012)
;
_computing_structure_refinement 'SHELXL-2014 (Sheldrick, 2014)'
_computing_structure_solution 'SHELXL-2014 (Sheldrick, 2014)'
_diffrn_ambient_temperature 296(2)
_diffrn_measured_fraction_theta_full 0.999
_diffrn_measured_fraction_theta_max 0.970
_diffrn_measurement_device_type 'Bruker APEX-II CCD'
_diffrn_radiation_type MoK\a
_diffrn_radiation_wavelength 0.71073
_diffrn_reflns_av_R_equivalents 0.0796
_diffrn_reflns_av_unetI/netI 0.0693
_diffrn_reflns_Laue_measured_fraction_full 0.999
_diffrn_reflns_Laue_measured_fraction_max 0.970
_diffrn_reflns_limit_h_max 31
_diffrn_reflns_limit_h_min -27
_diffrn_reflns_limit_k_max 25
_diffrn_reflns_limit_k_min -23
_diffrn_reflns_limit_l_max 18
_diffrn_reflns_limit_l_min -25
_diffrn_reflns_number 52509
_diffrn_reflns_point_group_measured_fraction_full 0.999
_diffrn_reflns_point_group_measured_fraction_max 0.970
_diffrn_reflns_theta_full 25.000
_diffrn_reflns_theta_max 26.078
_diffrn_reflns_theta_min 1.656
_exptl_absorpt_coefficient_mu 1.475
_exptl_absorpt_correction_T_max 0.863
_exptl_absorpt_correction_T_min 0.708
_exptl_absorpt_correction_type multi-scan
_exptl_absorpt_process_details 'Blessing, R. H. (1995) Acta Cryst., A51, 33-38'
_exptl_crystal_colour green
_exptl_crystal_density_diffrn 1.410
_exptl_crystal_description prism
_exptl_crystal_F_000 4512
_exptl_crystal_size_max 0.20
_exptl_crystal_size_mid 0.15
_exptl_crystal_size_min 0.10
_refine_diff_density_max 1.103
_refine_diff_density_min -0.684
_refine_diff_density_rms 0.120
_refine_ls_extinction_method none
_refine_ls_goodness_of_fit_ref 1.005
_refine_ls_hydrogen_treatment constr
_refine_ls_matrix_type full
_refine_ls_number_parameters 604
_refine_ls_number_reflns 10116
_refine_ls_number_restraints 0
_refine_ls_restrained_S_all 1.005
_refine_ls_R_factor_all 0.0914
_refine_ls_R_factor_gt 0.0577
_refine_ls_shift/su_max 0.001
_refine_ls_shift/su_mean 0.000
_refine_ls_structure_factor_coef Fsqd
_refine_ls_weighting_details 'w=1/[\s^2^(Fo^2^)+(0.1259P)^2^] where P=(Fo^2^+2Fc^2^)/3'
_refine_ls_weighting_scheme calc
_refine_ls_wR_factor_gt 0.1730
_refine_ls_wR_factor_ref 0.1963
_reflns_Friedel_coverage 0.000
_reflns_number_gt 6724
_reflns_number_total 10116
_reflns_threshold_expression 'I > 2\s(I)'
_cod_data_source_file c8dt01686k2.cif
_cod_data_source_block Ca_Cu3L2L1
_cod_depositor_comments 'Adding full bibliography for 7047216--7047218.cif.'
_cod_original_formula_sum 'C25 H29.60 Ca2 Cu3 N9 O24.30'
_cod_database_code 7047216
_shelx_shelxl_version_number 2014/7
_shelx_space_group_comment
;
The symmetry employed for this shelxl refinement is uniquely defined
by the following loop, which should always be used as a source of
symmetry information in preference to the above space-group names.
They are only intended as comments.
;

loop_
_space_group_symop_operation_xyz
'x, y, z'
'-x, y, -z+1/2'
'x+1/2, y+1/2, z'
'-x+1/2, y+1/2, -z+1/2'
'-x, -y, -z'
'x, -y, z-1/2'
'-x+1/2, -y+1/2, -z'
'x+1/2, -y+1/2, z-1/2'

loop_
_atom_site_label
_atom_site_type_symbol
_atom_site_fract_x
_atom_site_fract_y
_atom_site_fract_z
_atom_site_U_iso_or_equiv
_atom_site_adp_type
_atom_site_occupancy
_atom_site_site_symmetry_order
_atom_site_calc_flag
_atom_site_refinement_flags_posn
_atom_site_refinement_flags_adp
_atom_site_refinement_flags_occupancy
Cu3 Cu 0.26606(3) 0.30884(3) 0.75952(3) 0.0367(2) Uani 1 1 d . . .
Cu2 Cu 0.31868(2) 0.43275(3) 0.82697(3) 0.02914(18) Uani 1 1 d . . .
Cu1 Cu 0.36963(3) 0.55960(3) 0.84853(3) 0.03228(19) Uani 1 1 d . . .
O5 O 0.30467(15) 0.63755(18) 0.98045(17) 0.0398(9) Uani 1 1 d . . .
Ca2 Ca 0.20875(4) 0.33408(5) 0.46641(5) 0.0320(3) Uani 1 1 d . . .
Ca1 Ca 0.34595(5) 0.32389(6) 1.08788(5) 0.0393(3) Uani 1 1 d . . .
O14 O 0.3536(3) 0.1877(3) 0.8952(3) 0.103(2) Uani 1 1 d . . .
O15 O 0.2843(2) 0.2410(2) 0.8281(2) 0.0564(12) Uani 1 1 d . . .
O6 O 0.36420(14) 0.59937(19) 0.93148(17) 0.0372(9) Uani 1 1 d . . .
N6 N 0.24458(18) 0.3773(2) 0.6878(2) 0.0319(10) Uani 1 1 d . . .
O7 O 0.22343(18) 0.38773(18) 0.57288(18) 0.0475(10) Uani 1 1 d . . .
O4 O 0.22264(15) 0.5911(2) 0.88057(19) 0.0438(10) Uani 1 1 d . . .
O8 O 0.25657(15) 0.26615(18) 0.56436(17) 0.0374(9) Uani 1 1 d . . .
O9 O 0.2654(2) 0.24915(19) 0.67230(19) 0.0520(11) Uani 1 1 d . . .
O5W O 0.1423(2) 0.3097(3) 0.3510(3) 0.0772(15) Uani 1 1 d . . .
H5A H 0.1049 0.3182 0.3524 0.116 Uiso 1 1 d R U .
H5B H 0.1518 0.2956 0.3101 0.116 Uiso 1 1 d R U .
N3 N 0.37583(16) 0.4269(2) 0.9107(2) 0.0281(9) Uani 1 1 d . . .
N8 N 0.37728(18) 0.5366(2) 0.7595(2) 0.0310(10) Uani 1 1 d . . .
O12 O 0.37445(18) 0.65588(19) 0.80754(18) 0.0486(10) Uani 1 1 d . . .
O10 O 0.3764(2) 0.58237(19) 0.6581(2) 0.0545(12) Uani 1 1 d . . .
N2 N 0.4928(2) 0.5888(3) 0.8799(3) 0.0566(14) Uani 1 1 d . . .
H1N H 0.4644 0.6122 0.8622 0.068 Uiso 1 1 calc R U .
H2N H 0.5246 0.6042 0.8834 0.068 Uiso 1 1 calc R U .
O11 O 0.35729(17) 0.69944(18) 0.70517(18) 0.0448(10) Uani 1 1 d . . .
O1 O 0.38895(15) 0.3802(2) 1.01615(18) 0.0441(10) Uani 1 1 d . . .
O2 O 0.28420(16) 0.3467(2) 0.9774(2) 0.0566(12) Uani 1 1 d . . .
O3 O 0.27293(14) 0.3965(2) 0.87894(18) 0.0417(9) Uani 1 1 d . . .
N9 N 0.34693(19) 0.3189(2) 0.7864(2) 0.0377(11) Uani 1 1 d . . .
N7 N 0.36645(17) 0.4250(2) 0.7686(2) 0.0295(9) Uani 1 1 d . . .
N5 N 0.28591(17) 0.5535(2) 0.8293(2) 0.0320(10) Uani 1 1 d . . .
N4 N 0.25714(16) 0.4686(2) 0.75561(19) 0.0270(9) Uani 1 1 d . . .
C15 C 0.2388(2) 0.3557(3) 0.6259(2) 0.0335(12) Uani 1 1 d . . .
N1 N 0.43631(16) 0.5054(2) 0.8957(2) 0.0328(10) Uani 1 1 d . . .
C6 C 0.3614(2) 0.3966(3) 0.9583(2) 0.0328(12) Uani 1 1 d . . .
O3W O 0.2619(2) 0.3551(4) 1.1044(3) 0.124(3) Uani 1 1 d . . .
H3A H 0.2428 0.3860 1.0796 0.186 Uiso 1 1 d R U .
H3B H 0.2419 0.3356 1.1227 0.186 Uiso 1 1 d R U .
O7W O 0.18867(18) 0.3049(2) 0.7575(2) 0.0594(12) Uani 1 1 d . . .
H7B H 0.1637 0.3188 0.7137 0.089 Uiso 1 1 d R U .
H7A H 0.1752 0.2834 0.7922 0.089 Uiso 1 1 d R U .
C24 C 0.3736(3) 0.2713(3) 0.8257(3) 0.0552(17) Uani 1 1 d . . .
O13 O 0.4218(2) 0.2589(3) 0.8427(3) 0.099(2) Uani 1 1 d . . .
C25 C 0.3350(3) 0.2292(3) 0.8525(3) 0.0590(18) Uani 1 1 d . . .
C21 C 0.3764(2) 0.3617(3) 0.7579(3) 0.0365(12) Uani 1 1 d . . .
C13 C 0.2701(2) 0.5828(2) 0.8778(3) 0.0302(11) Uani 1 1 d . . .
C8 C 0.2482(2) 0.5301(3) 0.7713(2) 0.0306(11) Uani 1 1 d . . .
C12 C 0.2281(2) 0.4413(2) 0.6980(3) 0.0304(11) Uani 1 1 d . . .
C14 C 0.3163(2) 0.6085(2) 0.9344(2) 0.0305(11) Uani 1 1 d . . .
C16 C 0.2551(2) 0.2843(3) 0.6212(3) 0.0346(12) Uani 1 1 d . . .
O6W O 0.1339(2) 0.4101(3) 0.4516(3) 0.0897(18) Uani 1 1 d . . .
H6A H 0.1125 0.3998 0.4831 0.135 Uiso 1 1 d R U .
H6B H 0.1090 0.4077 0.4047 0.135 Uiso 1 1 d R U .
C5 C 0.4303(2) 0.4441(2) 0.9186(2) 0.0295(11) Uani 1 1 d . . .
C4 C 0.4736(2) 0.4033(3) 0.9450(3) 0.0385(13) Uani 1 1 d . . .
H3 H 0.4682 0.3610 0.9581 0.046 Uiso 1 1 calc R U .
C3 C 0.5249(2) 0.4262(3) 0.9516(3) 0.0413(14) Uani 1 1 d . . .
H2 H 0.5549 0.3998 0.9708 0.050 Uiso 1 1 calc R U .
C2 C 0.5323(2) 0.4873(3) 0.9302(3) 0.0419(14) Uani 1 1 d . . .
H1 H 0.5672 0.5026 0.9340 0.050 Uiso 1 1 calc R U .
C1 C 0.4873(2) 0.5267(3) 0.9026(3) 0.0366(13) Uani 1 1 d . . .
C11 C 0.1862(2) 0.4750(3) 0.6553(3) 0.0474(15) Uani 1 1 d . . .
H9 H 0.1658 0.4560 0.6154 0.057 Uiso 1 1 calc R U .
C10 C 0.1746(3) 0.5373(3) 0.6719(3) 0.0562(18) Uani 1 1 d . . .
H8 H 0.1453 0.5598 0.6437 0.067 Uiso 1 1 calc R U .
C9 C 0.2059(3) 0.5670(3) 0.7300(3) 0.0509(17) Uani 1 1 d . . .
H7 H 0.1990 0.6095 0.7410 0.061 Uiso 1 1 calc R U .
C22 C 0.3743(2) 0.5848(3) 0.7170(3) 0.0362(12) Uani 1 1 d . . .
C23 C 0.3677(2) 0.6527(3) 0.7457(3) 0.0385(13) Uani 1 1 d . . .
C17 C 0.3896(2) 0.4732(2) 0.7422(3) 0.0340(12) Uani 1 1 d . . .
C18 C 0.4254(2) 0.4582(3) 0.7060(3) 0.0467(15) Uani 1 1 d . . .
H4 H 0.4425 0.4911 0.6889 0.056 Uiso 1 1 calc R U .
C19 C 0.4349(3) 0.3939(3) 0.6960(3) 0.0598(19) Uani 1 1 d . . .
H5 H 0.4586 0.3828 0.6716 0.072 Uiso 1 1 calc R U .
C20 C 0.4097(3) 0.3447(3) 0.7217(3) 0.0553(17) Uani 1 1 d . . .
H6 H 0.4157 0.3010 0.7141 0.083 Uiso 1 1 calc R U .
C7 C 0.3011(2) 0.3782(3) 0.9364(3) 0.0390(13) Uani 1 1 d . . .
O1W O 0.4349(3) 0.2796(3) 1.1193(4) 0.113(2) Uani 1 1 d . . .
H1A H 0.4279 0.2323 1.1099 0.169 Uiso 1 1 d R U .
H1B H 0.4518 0.2806 1.1685 0.169 Uiso 1 1 d R U .
O4W O 0.14000(18) 0.2571(2) 0.4859(3) 0.0673(14) Uani 1 1 d . . .
H4A H 0.1560 0.2123 0.4880 0.101 Uiso 1 1 d R U .
H4B H 0.1328 0.2683 0.5274 0.101 Uiso 1 1 d R U .
O8W O 0.1215(4) 0.2717(4) 0.6186(4) 0.072(2) Uani 0.6 1 d . . P
H8A H 0.1304 0.2232 0.6194 0.108 Uiso 0.6 1 d R U P
H8B H 0.0875 0.2967 0.6052 0.108 Uiso 0.6 1 d R U P
O2W O 0.3138(4) 0.2178(3) 1.0684(5) 0.193(5) Uani 1 1 d . . .
H2A H 0.2927 0.2164 1.0204 0.290 Uiso 1 1 d R U .
H2B H 0.2924 0.1921 1.0923 0.290 Uiso 1 1 d R U .
O10W O 0.0376(4) 0.2556(7) 0.3889(7) 0.082(4) Uani 0.4 1 d . . P
H10A H 0.0597 0.2376 0.4326 0.123 Uiso 0.4 1 d R U P
H10B H -0.0011 0.2547 0.3870 0.123 Uiso 0.4 1 d R U P
O12W O 0.2005(7) 0.4639(7) 0.0068(10) 0.119(7) Uani 0.4 1 d . . P
H12A H 0.2155 0.4437 -0.0172 0.178 Uiso 0.4 1 d R U P
H12B H 0.1805 0.4937 -0.0150 0.178 Uiso 0.4 1 d R U P
O11W O 0.1599(7) 0.5648(13) 0.3459(12) 0.127(10) Uani 0.3 1 d . . P
H11A H 0.1971 0.5746 0.3467 0.190 Uiso 0.3 1 d R U P
H11B H 0.1318 0.5393 0.3283 0.190 Uiso 0.3 1 d R U P
O9W O 0.0586(9) 0.3927(16) 0.5196(17) 0.168(13) Uani 0.3 1 d . . P
H9A H 0.0409 0.4270 0.5393 0.252 Uiso 0.3 1 d R U P
H9B H 0.0402 0.3529 0.4962 0.252 Uiso 0.3 1 d R U P
O13W O 0.1006(13) 0.4483(17) 0.3101(12) 0.20(2) Uani 0.3 1 d . . P
H13A H 0.0853 0.4634 0.2631 0.303 Uiso 0.3 1 d R U P
H13B H 0.1349 0.4249 0.3147 0.303 Uiso 0.3 1 d R U P

loop_
_atom_site_aniso_label
_atom_site_aniso_U_11
_atom_site_aniso_U_22
_atom_site_aniso_U_33
_atom_site_aniso_U_23
_atom_site_aniso_U_13
_atom_site_aniso_U_12
Cu3 0.0590(4) 0.0314(4) 0.0225(4) 0.0007(3) 0.0162(3) -0.0055(3)
Cu2 0.0362(3) 0.0349(4) 0.0182(3) 0.0006(2) 0.0109(3) 0.0000(3)
Cu1 0.0421(4) 0.0362(4) 0.0208(3) -0.0049(3) 0.0127(3) 0.0017(3)
O5 0.055(2) 0.041(2) 0.025(2) -0.0149(16) 0.0144(17) 0.0021(18)
Ca2 0.0478(6) 0.0305(6) 0.0214(5) 0.0015(4) 0.0160(5) -0.0006(5)
Ca1 0.0529(7) 0.0437(7) 0.0235(6) 0.0007(5) 0.0148(5) -0.0154(5)
O14 0.112(5) 0.086(4) 0.095(5) 0.062(4) 0.004(4) -0.011(3)
O15 0.087(3) 0.046(3) 0.038(3) 0.0115(19) 0.020(2) -0.017(2)
O6 0.039(2) 0.049(2) 0.0238(19) -0.0089(16) 0.0090(16) 0.0008(17)
N6 0.049(3) 0.024(2) 0.024(2) -0.0048(18) 0.0140(19) -0.0026(19)
O7 0.090(3) 0.034(2) 0.019(2) 0.0002(16) 0.0153(19) 0.006(2)
O4 0.041(2) 0.058(3) 0.035(2) -0.0208(19) 0.0139(17) 0.0010(18)
O8 0.060(2) 0.037(2) 0.0183(19) -0.0036(15) 0.0159(17) 0.0031(17)
O9 0.104(3) 0.032(2) 0.024(2) -0.0001(17) 0.025(2) 0.006(2)
O5W 0.080(3) 0.084(4) 0.063(3) -0.014(3) 0.013(3) -0.008(3)
N3 0.033(2) 0.033(2) 0.020(2) 0.0026(17) 0.0114(17) -0.0027(17)
N8 0.054(3) 0.022(2) 0.021(2) 0.0024(17) 0.0192(19) -0.0005(19)
O12 0.092(3) 0.035(2) 0.022(2) -0.0056(16) 0.022(2) -0.005(2)
O10 0.107(4) 0.035(2) 0.032(2) 0.0015(18) 0.036(2) 0.016(2)
N2 0.051(3) 0.056(3) 0.061(4) 0.015(3) 0.014(3) -0.019(3)
O11 0.078(3) 0.032(2) 0.027(2) 0.0023(17) 0.0195(19) 0.0102(19)
O1 0.044(2) 0.059(3) 0.027(2) 0.0158(18) 0.0065(17) -0.0088(18)
O2 0.048(2) 0.090(4) 0.032(2) 0.013(2) 0.0114(18) -0.026(2)
O3 0.039(2) 0.061(3) 0.025(2) 0.0051(18) 0.0094(16) -0.0086(18)
N9 0.058(3) 0.026(2) 0.032(3) 0.0023(19) 0.018(2) -0.002(2)
N7 0.043(2) 0.027(2) 0.022(2) 0.0011(17) 0.0150(18) 0.0002(18)
N5 0.040(2) 0.032(2) 0.025(2) -0.0084(18) 0.0111(19) 0.0029(18)
N4 0.040(2) 0.026(2) 0.016(2) -0.0034(16) 0.0103(17) 0.0000(17)
C15 0.051(3) 0.030(3) 0.022(3) -0.001(2) 0.014(2) 0.000(2)
N1 0.037(2) 0.040(3) 0.026(2) -0.0032(19) 0.0157(18) -0.0052(19)
C6 0.039(3) 0.037(3) 0.022(3) 0.000(2) 0.008(2) -0.004(2)
O3W 0.087(4) 0.216(8) 0.088(5) 0.062(5) 0.056(4) 0.040(5)
O7W 0.064(3) 0.053(3) 0.064(3) 0.021(2) 0.024(2) -0.003(2)
C24 0.071(5) 0.043(4) 0.049(4) 0.011(3) 0.015(3) 0.009(3)
O13 0.069(4) 0.092(4) 0.133(6) 0.066(4) 0.027(3) 0.022(3)
C25 0.077(5) 0.044(4) 0.048(4) 0.017(3) 0.007(4) -0.010(3)
C21 0.053(3) 0.026(3) 0.035(3) -0.001(2) 0.021(3) -0.003(2)
C13 0.038(3) 0.028(3) 0.028(3) -0.002(2) 0.014(2) 0.003(2)
C8 0.040(3) 0.033(3) 0.022(3) -0.009(2) 0.014(2) 0.003(2)
C12 0.039(3) 0.027(3) 0.026(3) -0.001(2) 0.012(2) 0.001(2)
C14 0.040(3) 0.028(3) 0.025(3) 0.001(2) 0.012(2) 0.004(2)
C16 0.052(3) 0.032(3) 0.022(3) -0.003(2) 0.013(2) -0.008(2)
O6W 0.091(4) 0.107(5) 0.075(4) 0.012(3) 0.031(3) 0.042(3)
C5 0.036(3) 0.034(3) 0.020(3) 0.001(2) 0.011(2) -0.002(2)
C4 0.045(3) 0.042(3) 0.030(3) 0.002(2) 0.014(2) 0.005(3)
C3 0.038(3) 0.055(4) 0.030(3) -0.004(3) 0.007(2) 0.005(3)
C2 0.039(3) 0.060(4) 0.027(3) -0.009(3) 0.010(2) -0.009(3)
C1 0.040(3) 0.048(4) 0.026(3) -0.004(2) 0.016(2) -0.012(2)
C11 0.060(4) 0.048(4) 0.026(3) -0.013(3) -0.001(3) 0.006(3)
C10 0.062(4) 0.057(4) 0.036(4) -0.011(3) -0.008(3) 0.017(3)
C9 0.060(4) 0.043(4) 0.039(4) -0.015(3) -0.001(3) 0.018(3)
C22 0.054(3) 0.037(3) 0.021(3) -0.003(2) 0.015(2) 0.003(2)
C23 0.059(3) 0.030(3) 0.033(3) -0.003(2) 0.024(3) -0.002(3)
C17 0.053(3) 0.028(3) 0.025(3) 0.001(2) 0.017(2) -0.002(2)
C18 0.064(4) 0.037(3) 0.055(4) 0.003(3) 0.041(3) 0.002(3)
C19 0.092(5) 0.046(4) 0.063(5) -0.001(3) 0.057(4) 0.015(3)
C20 0.088(5) 0.030(3) 0.067(5) -0.001(3) 0.051(4) 0.008(3)
C7 0.048(3) 0.053(4) 0.019(3) 0.004(2) 0.013(2) -0.011(3)
O1W 0.106(5) 0.118(6) 0.127(6) 0.054(5) 0.055(4) 0.036(4)
O4W 0.058(3) 0.060(3) 0.090(4) 0.025(3) 0.031(3) 0.004(2)
O8W 0.107(6) 0.053(5) 0.067(6) 0.034(4) 0.040(5) 0.017(4)
O2W 0.168(8) 0.075(5) 0.243(10) 0.030(6) -0.086(7) -0.076(5)
O10W 0.014(5) 0.097(10) 0.120(12) -0.007(8) -0.006(6) 0.007(5)
O12W 0.149(14) 0.047(8) 0.202(19) 0.027(10) 0.118(14) 0.053(9)
O11W 0.051(10) 0.22(3) 0.127(19) -0.062(18) 0.059(12) -0.056(13)
O9W 0.078(15) 0.23(3) 0.24(3) -0.06(3) 0.11(2) -0.017(17)
O13W 0.27(4) 0.28(4) 0.077(16) 0.11(2) 0.09(2) 0.22(3)

loop_
_atom_type_symbol
_atom_type_description
_atom_type_scat_dispersion_real
_atom_type_scat_dispersion_imag
_atom_type_scat_source
C C 0.0033 0.0016 'International Tables Vol C Tables 4.2.6.8 and 6.1.1.4'
H H 0.0000 0.0000 'International Tables Vol C Tables 4.2.6.8 and 6.1.1.4'
N N 0.0061 0.0033 'International Tables Vol C Tables 4.2.6.8 and 6.1.1.4'
O O 0.0106 0.0060 'International Tables Vol C Tables 4.2.6.8 and 6.1.1.4'
Ca Ca 0.2262 0.3064 'International Tables Vol C Tables 4.2.6.8 and 6.1.1.4'
Cu Cu 0.3201 1.2651 'International Tables Vol C Tables 4.2.6.8 and 6.1.1.4'

loop_
_geom_angle_atom_site_label_1
_geom_angle_atom_site_label_2
_geom_angle_atom_site_label_3
_geom_angle
_geom_angle_site_symmetry_1
_geom_angle_site_symmetry_3
O15 Cu3 O7W 90.55(19) . .
O15 Cu3 N9 82.00(19) . .
O7W Cu3 N9 165.09(19) . .
O15 Cu3 N6 177.91(19) . .
O7W Cu3 N6 87.58(18) . .
N9 Cu3 N6 100.03(18) . .
O15 Cu3 O9 99.04(17) . .
O7W Cu3 O9 101.37(19) . .
N9 Cu3 O9 92.57(18) . .
N6 Cu3 O9 80.43(15) . .
O15 Cu3 Cu2 105.98(13) . .
O7W Cu3 Cu2 110.77(14) . .
N9 Cu3 Cu2 59.70(13) . .
N6 Cu3 Cu2 75.58(12) . .
O9 Cu3 Cu2 138.52(12) . .
N3 Cu2 O3 84.03(15) . .
N3 Cu2 N4 159.73(17) . .
O3 Cu2 N4 94.61(16) . .
N3 Cu2 N7 96.23(17) . .
O3 Cu2 N7 153.22(17) . .
N4 Cu2 N7 93.98(16) . .
N3 Cu2 Cu1 73.95(12) . .
O3 Cu2 Cu1 124.85(12) . .
N4 Cu2 Cu1 90.63(12) . .
N7 Cu2 Cu1 80.33(12) . .
N3 Cu2 Cu3 119.28(12) . .
O3 Cu2 Cu3 71.51(12) . .
N4 Cu2 Cu3 78.94(12) . .
N7 Cu2 Cu3 85.36(12) . .
Cu1 Cu2 Cu3 161.67(3) . .
O6 Cu1 N8 169.12(17) . .
O6 Cu1 N1 93.75(16) . .
N8 Cu1 N1 91.39(17) . .
O6 Cu1 N5 81.78(15) . .
N8 Cu1 N5 100.75(17) . .
N1 Cu1 N5 137.70(17) . .
O6 Cu1 O12 90.02(15) . .
N8 Cu1 O12 79.14(15) . .
N1 Cu1 O12 123.24(17) . .
N5 Cu1 O12 98.90(17) . .
O6 Cu1 Cu2 111.41(11) . .
N8 Cu1 Cu2 78.77(12) . .
N1 Cu1 Cu2 82.32(12) . .
N5 Cu1 Cu2 61.10(12) . .
O12 Cu1 Cu2 146.38(11) . .
C14 O5 Ca2 118.7(3) . 6_566
O8 Ca2 O7 131.85(13) 7_556 .
O8 Ca2 O6W 149.16(19) 7_556 .
O7 Ca2 O6W 74.29(18) . .
O8 Ca2 O4 100.97(13) 7_556 6_565
O7 Ca2 O4 111.93(14) . 6_565
O6W Ca2 O4 77.78(17) . 6_565
O8 Ca2 O5 78.16(13) 7_556 6_565
O7 Ca2 O5 84.42(14) . 6_565
O6W Ca2 O5 126.45(19) . 6_565
O4 Ca2 O5 65.60(12) 6_565 6_565
O8 Ca2 O8 67.02(13) 7_556 .
O7 Ca2 O8 65.60(12) . .
O6W Ca2 O8 130.35(16) . .
O4 Ca2 O8 143.73(13) 6_565 .
O5 Ca2 O8 78.28(12) 6_565 .
O8 Ca2 O4W 80.89(15) 7_556 .
O7 Ca2 O4W 93.61(17) . .
O6W Ca2 O4W 81.39(19) . .
O4 Ca2 O4W 140.73(15) 6_565 .
O5 Ca2 O4W 149.67(14) 6_565 .
O8 Ca2 O4W 73.45(14) . .
O8 Ca2 O5W 77.24(15) 7_556 .
O7 Ca2 O5W 146.97(17) . .
O6W Ca2 O5W 73.68(19) . .
O4 Ca2 O5W 68.54(15) 6_565 .
O5 Ca2 O5W 121.69(15) 6_565 .
O8 Ca2 O5W 134.44(16) . .
O4W Ca2 O5W 73.82(17) . .
O2W Ca1 O3W 89.0(4) . .
O2W Ca1 O1W 87.5(3) . .
O3W Ca1 O1W 155.5(2) . .
O2W Ca1 O10 153.0(3) . 6_566
O3W Ca1 O10 81.1(2) . 6_566
O1W Ca1 O10 91.2(2) . 6_566
O2W Ca1 O1 123.1(3) . .
O3W Ca1 O1 124.6(2) . .
O1W Ca1 O1 76.81(18) . .
O10 Ca1 O1 82.63(14) 6_566 .
O2W Ca1 O11 85.7(3) . 6_566
O3W Ca1 O11 75.59(18) . 6_566
O1W Ca1 O11 79.9(2) . 6_566
O10 Ca1 O11 67.58(13) 6_566 6_566
O1 Ca1 O11 141.52(14) . 6_566
O2W Ca1 O2 85.0(2) . .
O3W Ca1 O2 73.60(18) . .
O1W Ca1 O2 130.2(2) . .
O10 Ca1 O2 115.59(16) 6_566 .
O1 Ca1 O2 66.88(12) . .
O11 Ca1 O2 147.90(15) 6_566 .
O2W Ca1 H1A 67.0 . .
O3W Ca1 H1A 147.4 . .
O1W Ca1 H1A 20.6 . .
O10 Ca1 H1A 110.1 6_566 .
O1 Ca1 H1A 87.7 . .
O11 Ca1 H1A 80.7 6_566 .
O2 Ca1 H1A 122.9 . .
O2W Ca1 H2A 20.3 . .
O3W Ca1 H2A 87.2 . .
O1W Ca1 H2A 97.6 . .
O10 Ca1 H2A 167.3 6_566 .
O1 Ca1 H2A 108.3 . .
O11 Ca1 H2A 104.8 6_566 .
O2 Ca1 H2A 65.0 . .
H1A Ca1 H2A 77.6 . .
C25 O15 Cu3 115.1(4) . .
C14 O6 Cu1 115.3(3) . .
C15 N6 C12 120.0(4) . .
C15 N6 Cu3 114.9(3) . .
C12 N6 Cu3 124.4(3) . .
C15 O7 Ca2 120.4(3) . .
C13 O4 Ca2 118.0(3) . 6_566
C16 O8 Ca2 128.5(3) . 7_556
C16 O8 Ca2 118.1(3) . .
Ca2 O8 Ca2 112.98(13) 7_556 .
C16 O9 Cu3 109.8(3) . .
Ca2 O5W H5A 109.0 . .
Ca2 O5W H5B 126.9 . .
H5A O5W H5B 124.0 . .
C6 N3 C5 121.4(4) . .
C6 N3 Cu2 114.0(3) . .
C5 N3 Cu2 124.0(3) . .
C22 N8 C17 119.3(4) . .
C22 N8 Cu1 117.0(3) . .
C17 N8 Cu1 123.5(3) . .
C23 O12 Cu1 110.7(3) . .
C22 O10 Ca1 118.1(3) . 6_565
C1 N2 H1N 120.0 . .
C1 N2 H2N 120.0 . .
H1N N2 H2N 120.0 . .
C23 O11 Ca1 118.1(3) . 6_565
C6 O1 Ca1 119.8(3) . .
C7 O2 Ca1 119.2(3) . .
C7 O3 Cu2 111.5(3) . .
C24 N9 C21 118.3(5) . .
C24 N9 Cu3 113.9(4) . .
C21 N9 Cu3 126.4(4) . .
C21 N7 C17 120.2(4) . .
C21 N7 Cu2 111.2(3) . .
C17 N7 Cu2 128.5(3) . .
C13 N5 C8 121.5(4) . .
C13 N5 Cu1 110.8(3) . .
C8 N5 Cu1 127.3(3) . .
C12 N4 C8 121.6(4) . .
C12 N4 Cu2 129.6(3) . .
C8 N4 Cu2 108.7(3) . .
O7 C15 N6 127.2(5) . .
O7 C15 C16 117.7(4) . .
N6 C15 C16 115.1(4) . .
C1 N1 C5 117.6(4) . .
C1 N1 Cu1 122.1(4) . .
C5 N1 Cu1 120.2(3) . .
O1 C6 N3 130.6(5) . .
O1 C6 C7 117.3(4) . .
N3 C6 C7 112.1(4) . .
Ca1 O3W H3A 119.1 . .
Ca1 O3W H3B 130.9 . .
H3A O3W H3B 107.8 . .
Cu3 O7W H7B 112.5 . .
Cu3 O7W H7A 124.4 . .
H7B O7W H7A 122.1 . .
O13 C24 N9 129.4(7) . .
O13 C24 C25 119.4(6) . .
N9 C24 C25 111.3(6) . .
O14 C25 O15 123.8(7) . .
O14 C25 C24 119.9(7) . .
O15 C25 C24 116.3(5) . .
N7 C21 C20 121.6(5) . .
N7 C21 N9 112.0(4) . .
C20 C21 N9 126.4(5) . .
O4 C13 N5 127.8(5) . .
O4 C13 C14 118.3(4) . .
N5 C13 C14 113.9(4) . .
N4 C8 C9 120.9(5) . .
N4 C8 N5 114.2(4) . .
C9 C8 N5 124.8(5) . .
N4 C12 C11 120.1(5) . .
N4 C12 N6 114.2(4) . .
C11 C12 N6 125.7(5) . .
O5 C14 O6 124.5(5) . .
O5 C14 C13 117.5(4) . .
O6 C14 C13 117.9(4) . .
O9 C16 O8 125.6(5) . .
O9 C16 C15 119.1(5) . .
O8 C16 C15 115.3(4) . .
Ca2 O6W H6A 110.6 . .
Ca2 O6W H6B 110.4 . .
H6A O6W H6B 108.4 . .
C4 C5 N1 122.6(5) . .
C4 C5 N3 123.9(5) . .
N1 C5 N3 113.5(4) . .
C5 C4 C3 118.5(5) . .
C5 C4 H3 120.7 . .
C3 C4 H3 120.7 . .
C2 C3 C4 120.3(5) . .
C2 C3 H2 119.8 . .
C4 C3 H2 119.8 . .
C3 C2 C1 119.3(5) . .
C3 C2 H1 120.4 . .
C1 C2 H1 120.4 . .
N1 C1 N2 117.1(5) . .
N1 C1 C2 121.6(5) . .
N2 C1 C2 121.3(5) . .
C10 C11 C12 119.4(5) . .
C10 C11 H9 120.3 . .
C12 C11 H9 120.3 . .
C11 C10 C9 120.9(6) . .
C11 C10 H8 119.6 . .
C9 C10 H8 119.6 . .
C8 C9 C10 117.0(5) . .
C8 C9 H7 121.5 . .
C10 C9 H7 121.5 . .
O10 C22 N8 128.8(5) . .
O10 C22 C23 117.4(5) . .
N8 C22 C23 113.8(4) . .
N8 C22 Ca1 165.0(4) . 6_565
C23 C22 Ca1 77.1(3) . 6_565
O11 C23 O12 126.5(5) . .
O11 C23 C22 116.8(5) . .
O12 C23 C22 116.7(5) . .
O12 C23 Ca1 168.3(4) . 6_565
C22 C23 Ca1 75.0(3) . 6_565
N7 C17 C18 120.3(5) . .
N7 C17 N8 114.0(4) . .
C18 C17 N8 125.5(5) . .
C19 C18 C17 118.3(5) . .
C19 C18 H4 120.9 . .
C17 C18 H4 120.9 . .
C18 C19 C20 121.0(5) . .
C18 C19 H5 119.5 . .
C20 C19 H5 119.5 . .
C21 C20 C19 118.6(5) . .
C21 C20 H6 120.7 . .
C19 C20 H6 120.7 . .
O2 C7 O3 125.9(5) . .
O2 C7 C6 116.7(5) . .
O3 C7 C6 117.4(4) . .
Ca1 O1W H1A 102.2 . .
Ca1 O1W H1B 111.8 . .
H1A O1W H1B 102.9 . .
Ca2 O4W H4A 106.5 . .
Ca2 O4W H4B 109.2 . .
H4A O4W H4B 111.3 . .
H8A O8W H8B 133.5 . .
Ca1 O2W H2A 105.5 . .
Ca1 O2W H2B 129.0 . .
H2A O2W H2B 105.8 . .
H10A O10W H10B 109.3 . .
H12A O12W H12B 110.7 . .
H11A O11W H11B 144.4 . .
H9A O9W H9B 124.9 . .
H13A O13W H13B 109.4 . .

loop_
_geom_bond_atom_site_label_1
_geom_bond_atom_site_label_2
_geom_bond_distance
_geom_bond_site_symmetry_2
Cu3 O15 1.951(4) .
Cu3 O7W 1.981(4) .
Cu3 N9 2.001(5) .
Cu3 N6 2.006(4) .
Cu3 O9 2.190(4) .
Cu3 Cu2 3.0199(9) .
Cu2 N3 1.931(4) .
Cu2 O3 1.966(4) .
Cu2 N4 1.971(4) .
Cu2 N7 1.976(4) .
Cu2 Cu1 2.8812(9) .
Cu1 O6 1.957(3) .
Cu1 N8 1.986(4) .
Cu1 N1 2.037(4) .
Cu1 N5 2.076(4) .
Cu1 O12 2.165(4) .
O5 C14 1.241(6) .
O5 Ca2 2.467(4) 6_566
Ca2 O8 2.397(4) 7_556
Ca2 O7 2.410(4) .
Ca2 O6W 2.423(5) .
Ca2 O4 2.463(4) 6_565
Ca2 O5 2.467(4) 6_565
Ca2 O8 2.482(4) .
Ca2 O4W 2.489(5) .
Ca2 O5W 2.563(5) .
Ca1 O2W 2.314(6) .
Ca1 O3W 2.375(6) .
Ca1 O1W 2.369(6) .
Ca1 O10 2.402(4) 6_566
Ca1 O1 2.402(4) .
Ca1 O11 2.430(4) 6_566
Ca1 O2 2.435(4) .
Ca1 H1A 2.7561 .
Ca1 H2A 2.7508 .
O14 C25 1.223(8) .
O15 C25 1.278(8) .
O6 C14 1.265(6) .
N6 C15 1.334(6) .
N6 C12 1.409(6) .
O7 C15 1.248(6) .
O4 C13 1.250(6) .
O4 Ca2 2.463(4) 6_566
O8 C16 1.257(6) .
O8 Ca2 2.397(4) 7_556
O9 C16 1.249(6) .
O5W H5A 0.9877 .
O5W H5B 0.9988 .
N3 C6 1.314(6) .
N3 C5 1.408(6) .
N8 C22 1.314(7) .
N8 C17 1.405(6) .
O12 C23 1.256(6) .
O10 C22 1.249(6) .
O10 Ca1 2.402(4) 6_565
N2 C1 1.378(7) .
N2 H1N 0.8600 .
N2 H2N 0.8600 .
O11 C23 1.253(6) .
O11 Ca1 2.430(4) 6_565
O1 C6 1.255(6) .
O2 C7 1.246(6) .
O3 C7 1.265(6) .
N9 C24 1.328(8) .
N9 C21 1.401(7) .
N7 C21 1.351(6) .
N7 C17 1.351(6) .
N5 C13 1.341(6) .
N5 C8 1.395(6) .
N4 C12 1.339(6) .
N4 C8 1.336(6) .
C15 C16 1.531(7) .
N1 C1 1.349(6) .
N1 C5 1.367(6) .
C6 C7 1.530(7) .
O3W H3A 0.8708 .
O3W H3B 0.8285 .
O7W H7B 0.9935 .
O7W H7A 0.9929 .
C24 O13 1.212(8) .
C24 C25 1.539(10) .
C21 C20 1.343(8) .
C13 C14 1.504(7) .
C8 C9 1.396(8) .
C12 C11 1.368(7) .
O6W H6A 0.9971 .
O6W H6B 1.0037 .
C5 C4 1.372(7) .
C4 C3 1.370(8) .
C4 H3 0.9300 .
C3 C2 1.360(8) .
C3 H2 0.9300 .
C2 C1 1.390(8) .
C2 H1 0.9300 .
C11 C10 1.375(8) .
C11 H9 0.9300 .
C10 C9 1.386(8) .
C10 H8 0.9300 .
C9 H7 0.9300 .
C22 C23 1.542(7) .
C22 Ca1 3.186(5) 6_565
C23 Ca1 3.216(6) 6_565
C17 C18 1.388(7) .
C18 C19 1.364(8) .
C18 H4 0.9300 .
C19 C20 1.386(9) .
C19 H5 0.9300 .
C20 H6 0.9300 .
O1W H1A 0.9930 .
O1W H1B 0.9940 .
O4W H4A 0.9992 .
O4W H4B 0.9670 .
O8W H8A 1.0167 .
O8W H8B 0.9818 .
O2W H2A 0.9919 .
O2W H2B 0.9957 .
O10W H10A 0.9932 .
O10W H10B 0.9861 .
O12W H12A 0.8286 .
O12W H12B 0.8396 .
O11W H11A 0.9740 .
O11W H11B 0.8785 .
O9W H9A 0.9899 .
O9W H9B 0.9937 .
O13W H13A 0.9944 .
O13W H13B 0.9834 .

loop_
_geom_torsion_atom_site_label_1
_geom_torsion_atom_site_label_2
_geom_torsion_atom_site_label_3
_geom_torsion_atom_site_label_4
_geom_torsion
_geom_torsion_site_symmetry_1
_geom_torsion_site_symmetry_4
Ca2 O7 C15 N6 -174.5(4) . .
Ca2 O7 C15 C16 8.2(7) . .
C12 N6 C15 O7 5.8(8) . .
Cu3 N6 C15 O7 176.6(5) . .
C12 N6 C15 C16 -176.7(4) . .
Cu3 N6 C15 C16 -6.0(6) . .
Ca1 O1 C6 N3 -179.4(5) . .
Ca1 O1 C6 C7 -1.1(6) . .
C5 N3 C6 O1 2.9(9) . .
Cu2 N3 C6 O1 174.1(5) . .
C5 N3 C6 C7 -175.5(4) . .
Cu2 N3 C6 C7 -4.3(6) . .
C21 N9 C24 O13 1.6(11) . .
Cu3 N9 C24 O13 169.0(7) . .
C21 N9 C24 C25 -179.9(5) . .
Cu3 N9 C24 C25 -12.5(7) . .
Cu3 O15 C25 O14 -179.1(7) . .
Cu3 O15 C25 C24 1.7(8) . .
O13 C24 C25 O14 6.8(12) . .
N9 C24 C25 O14 -171.9(7) . .
O13 C24 C25 O15 -173.9(7) . .
N9 C24 C25 O15 7.4(9) . .
C17 N7 C21 C20 0.8(8) . .
Cu2 N7 C21 C20 -177.3(5) . .
C17 N7 C21 N9 -177.2(5) . .
Cu2 N7 C21 N9 4.7(5) . .
C24 N9 C21 N7 -128.8(6) . .
Cu3 N9 C21 N7 65.5(6) . .
C24 N9 C21 C20 53.4(9) . .
Cu3 N9 C21 C20 -112.3(7) . .
Ca2 O4 C13 N5 -168.1(4) 6_566 .
Ca2 O4 C13 C14 11.3(6) 6_566 .
C8 N5 C13 O4 3.0(8) . .
Cu1 N5 C13 O4 176.1(5) . .
C8 N5 C13 C14 -176.3(4) . .
Cu1 N5 C13 C14 -3.3(5) . .
C12 N4 C8 C9 4.1(8) . .
Cu2 N4 C8 C9 -178.5(5) . .
C12 N4 C8 N5 -173.0(4) . .
Cu2 N4 C8 N5 4.4(5) . .
C13 N5 C8 N4 -130.5(5) . .
Cu1 N5 C8 N4 57.7(6) . .
C13 N5 C8 C9 52.6(8) . .
Cu1 N5 C8 C9 -119.2(5) . .
C8 N4 C12 C11 -3.8(8) . .
Cu2 N4 C12 C11 179.4(4) . .
C8 N4 C12 N6 177.0(4) . .
Cu2 N4 C12 N6 0.2(7) . .
C15 N6 C12 N4 -149.5(5) . .
Cu3 N6 C12 N4 40.7(6) . .
C15 N6 C12 C11 31.4(8) . .
Cu3 N6 C12 C11 -138.4(5) . .
Ca2 O5 C14 O6 169.7(4) 6_566 .
Ca2 O5 C14 C13 -9.8(6) 6_566 .
Cu1 O6 C14 O5 -174.2(4) . .
Cu1 O6 C14 C13 5.3(6) . .
O4 C13 C14 O5 -1.0(7) . .
N5 C13 C14 O5 178.4(5) . .
O4 C13 C14 O6 179.4(5) . .
N5 C13 C14 O6 -1.1(7) . .
Cu3 O9 C16 O8 173.3(4) . .
Cu3 O9 C16 C15 -7.3(6) . .
Ca2 O8 C16 O9 -10.1(8) 7_556 .
Ca2 O8 C16 O9 162.1(5) . .
Ca2 O8 C16 C15 170.5(3) 7_556 .
Ca2 O8 C16 C15 -17.4(6) . .
O7 C15 C16 O9 -172.9(5) . .
N6 C15 C16 O9 9.4(7) . .
O7 C15 C16 O8 6.6(7) . .
N6 C15 C16 O8 -171.1(5) . .
C1 N1 C5 C4 -3.0(7) . .
Cu1 N1 C5 C4 173.7(4) . .
C1 N1 C5 N3 178.5(4) . .
Cu1 N1 C5 N3 -4.7(6) . .
C6 N3 C5 C4 44.4(7) . .
Cu2 N3 C5 C4 -125.9(5) . .
C6 N3 C5 N1 -137.2(5) . .
Cu2 N3 C5 N1 52.5(5) . .
N1 C5 C4 C3 3.2(8) . .
N3 C5 C4 C3 -178.5(5) . .
C5 C4 C3 C2 -2.2(8) . .
C4 C3 C2 C1 1.1(8) . .
C5 N1 C1 N2 -179.5(5) . .
Cu1 N1 C1 N2 3.8(6) . .
C5 N1 C1 C2 1.8(7) . .
Cu1 N1 C1 C2 -174.9(4) . .
C3 C2 C1 N1 -0.9(8) . .
C3 C2 C1 N2 -179.6(5) . .
N4 C12 C11 C10 0.6(9) . .
N6 C12 C11 C10 179.7(6) . .
C12 C11 C10 C9 2.2(11) . .
N4 C8 C9 C10 -1.2(9) . .
N5 C8 C9 C10 175.6(6) . .
C11 C10 C9 C8 -1.9(11) . .
Ca1 O10 C22 N8 163.9(5) 6_565 .
Ca1 O10 C22 C23 -16.5(7) 6_565 .
C17 N8 C22 O10 6.9(9) . .
Cu1 N8 C22 O10 -177.9(5) . .
C17 N8 C22 C23 -172.6(5) . .
Cu1 N8 C22 C23 2.6(6) . .
C17 N8 C22 Ca1 52.2(17) . 6_565
Cu1 N8 C22 Ca1 -132.5(13) . 6_565
Ca1 O11 C23 O12 -179.5(5) 6_565 .
Ca1 O11 C23 C22 2.0(6) 6_565 .
Cu1 O12 C23 O11 164.5(5) . .
Cu1 O12 C23 C22 -16.9(6) . .
Cu1 O12 C23 Ca1 162.8(18) . 6_565
O10 C22 C23 O11 9.8(8) . .
N8 C22 C23 O11 -170.6(5) . .
Ca1 C22 C23 O11 -1.4(4) 6_565 .
O10 C22 C23 O12 -168.9(5) . .
N8 C22 C23 O12 10.7(7) . .
Ca1 C22 C23 O12 179.9(5) 6_565 .
O10 C22 C23 Ca1 11.2(5) . 6_565
N8 C22 C23 Ca1 -169.2(5) . 6_565
C21 N7 C17 C18 -2.5(8) . .
Cu2 N7 C17 C18 175.3(4) . .
C21 N7 C17 N8 -177.7(5) . .
Cu2 N7 C17 N8 0.0(7) . .
C22 N8 C17 N7 -148.5(5) . .
Cu1 N8 C17 N7 36.6(6) . .
C22 N8 C17 C18 36.5(8) . .
Cu1 N8 C17 C18 -138.4(5) . .
N7 C17 C18 C19 2.3(9) . .
N8 C17 C18 C19 176.9(6) . .
C17 C18 C19 C20 -0.4(11) . .
N7 C21 C20 C19 1.1(10) . .
N9 C21 C20 C19 178.7(6) . .
C18 C19 C20 C21 -1.2(11) . .
Ca1 O2 C7 O3 -175.9(5) . .
Ca1 O2 C7 C6 3.5(7) . .
Cu2 O3 C7 O2 -171.3(5) . .
Cu2 O3 C7 C6 9.2(6) . .
O1 C6 C7 O2 -1.7(8) . .
N3 C6 C7 O2 177.0(5) . .
O1 C6 C7 O3 177.8(5) . .
N3 C6 C7 O3 -3.5(7) . .
